data_4312954
loop_
_publ_author_name
'Li-Yi Zhang'
'Lin-Xi Shi'
'Zhong-Ning Chen'

_publ_contact_author
;
Zhong-Ning Chen
Fujian Institute of Research on the Structure of Matter, 
Chinese Academy of Sciences, Fuzhou, Fujian 350002, China.
;
_publ_contact_author_email '  czn@ms.fjirsm.ac.cn '
_publ_section_title
;
 Syntheses, Structures, and Electronic Interactions of
 Dicyanamide/Tricyanomethanide-Bridged Binuclear Organometallic Complexes
;
_journal_name_full 'Inorganic Chemistry'
_journal_page_first 633
_journal_page_last 640
_journal_paper_doi 10.1021/ic025879t
_journal_volume 42
_journal_year 2003
_chemical_formula_sum 'C86.5 H79 Cl4 F6 N3 O2 P4 Ru2 Sb'
_chemical_formula_weight 1896.10
_chemical_name_systematic
;
 ?
;
_space_group_IT_number 2
_symmetry_cell_setting triclinic
_symmetry_space_group_name_Hall '-P 1'
_symmetry_space_group_name_H-M 'P -1'
_atom_sites_solution_hydrogens geom
_atom_sites_solution_primary direct
_atom_sites_solution_secondary difmap
_audit_creation_method SHELXL-97
_cell_angle_alpha 84.3800(10)
_cell_angle_beta 82.2800(10)
_cell_angle_gamma 65.1790(10)
_cell_formula_units_Z 2
_cell_length_a 15.3230(5)
_cell_length_b 15.4279(5)
_cell_length_c 21.5190(7)
_cell_measurement_reflns_used 6399
_cell_measurement_temperature 293(2)
_cell_measurement_theta_max 22.50
_cell_measurement_theta_min .96
_cell_volume 4570.5(3)
_computing_cell_refinement 'Siemens SMART & SAINT'
_computing_data_collection 'Siemens SMART'
_computing_data_reduction 'Siemens XPREP'
_computing_structure_refinement 'Siemens SHELXTL'
_computing_structure_solution 'Siemens SHELXTL'
_diffrn_ambient_temperature 293(2)
_diffrn_measured_fraction_theta_full 1.000
_diffrn_measured_fraction_theta_max 1.000
_diffrn_measurement_device_type 'Siemens SMART CCD'
_diffrn_radiation_monochromator graphite
_diffrn_radiation_source 'fine-focus sealed tube'
_diffrn_radiation_type MoK\a
_diffrn_radiation_wavelength 0.71073
_diffrn_reflns_av_R_equivalents 0.0271
_diffrn_reflns_av_sigmaI/netI 0.0355
_diffrn_reflns_limit_h_max 16
_diffrn_reflns_limit_h_min -16
_diffrn_reflns_limit_k_max 16
_diffrn_reflns_limit_k_min -13
_diffrn_reflns_limit_l_max 22
_diffrn_reflns_limit_l_min -23
_diffrn_reflns_number 19249
_diffrn_reflns_theta_full 22.50
_diffrn_reflns_theta_max 22.50
_diffrn_reflns_theta_min 0.96
_diffrn_standards_decay_% none
_diffrn_standards_interval_count none
_diffrn_standards_interval_time none
_diffrn_standards_number none
_exptl_absorpt_coefficient_mu 0.863
_exptl_absorpt_correction_T_max 1.0000
_exptl_absorpt_correction_T_min .6868
_exptl_absorpt_correction_type empirical
_exptl_absorpt_process_details 'SADABS (Sheldrick, 1996)'
_exptl_crystal_colour 'earthy yellow'
_exptl_crystal_density_diffrn 1.378
_exptl_crystal_density_method 'not measured'
_exptl_crystal_description prism
_exptl_crystal_F_000 1912
_exptl_crystal_size_max .55
_exptl_crystal_size_mid .42
_exptl_crystal_size_min .38
_refine_diff_density_max 1.181
_refine_diff_density_min -0.902
_refine_diff_density_rms 0.148
_refine_ls_extinction_method none
_refine_ls_goodness_of_fit_ref 1.177
_refine_ls_hydrogen_treatment mixed
_refine_ls_matrix_type full
_refine_ls_number_parameters 1018
_refine_ls_number_reflns 11958
_refine_ls_number_restraints 11
_refine_ls_restrained_S_all 1.184
_refine_ls_R_factor_all 0.0842
_refine_ls_R_factor_gt 0.0681
_refine_ls_shift/su_max 0.010
_refine_ls_shift/su_mean 0.000
_refine_ls_structure_factor_coef Fsqd
_refine_ls_weighting_details 'calc w=1/[\s^2^(Fo^2^)+(0.0960P)^2^+21.6299P] where P=(Fo^2^+2Fc^2^)/3'
_refine_ls_weighting_scheme calc
_refine_ls_wR_factor_gt 0.1885
_refine_ls_wR_factor_ref 0.2121
_reflns_number_gt 10019
_reflns_number_total 11958
_reflns_threshold_expression >2sigma(I)
_cod_data_source_file ic025879t-6_s1_3.cif
_cod_data_source_block 3(Compound6SbF6)
_cod_original_formula_sum 'C86.50 H79 Cl4 F6 N3 O2 P4 Ru2 Sb'
_cod_database_code 4312954

loop_
_symmetry_equiv_pos_as_xyz
'x, y, z'
'-x, -y, -z'

loop_
_atom_site_label
_atom_site_type_symbol
_atom_site_fract_x
_atom_site_fract_y
_atom_site_fract_z
_atom_site_U_iso_or_equiv
_atom_site_adp_type
_atom_site_occupancy
_atom_site_symmetry_multiplicity
_atom_site_calc_flag
_atom_site_refinement_flags
_atom_site_disorder_assembly
_atom_site_disorder_group
Sb1 Sb 0.63235(6) -0.22869(6) 0.33274(4) 0.0800(3) Uani 1 1 d . . .
Ru1 Ru 0.63003(4) 0.12005(4) 0.19890(3) 0.0391(2) Uani 1 1 d . . .
Ru2 Ru 0.20371(5) -0.08896(5) 0.33392(3) 0.0460(2) Uani 1 1 d . . .
Cl1 Cl -0.0580(8) 0.3769(9) -0.1313(5) 0.324(6) Uani 1 1 d D . .
Cl2 Cl 0.0980(7) 0.2115(6) -0.0805(5) 0.285(5) Uani 1 1 d D . .
Cl3 Cl 0.6755(18) -0.275(2) 0.1115(11) 0.383(17) Uani 0.50 1 d PD . .
Cl4 Cl 0.8193(18) -0.4512(15) 0.1431(13) 0.342(13) Uani 0.50 1 d PD . .
Cl5 Cl 0.9386(14) 0.442(2) 0.2939(16) 0.46(3) Uani 0.50 1 d PD . .
Cl6 Cl 0.9776(19) 0.4680(17) 0.3996(14) 0.44(2) Uani 0.50 1 d PD . .
P1 P 0.59393(15) 0.19192(15) 0.09981(10) 0.0438(5) Uani 1 1 d . . .
P2 P 0.53808(16) 0.24833(15) 0.26322(10) 0.0445(5) Uani 1 1 d . . .
P3 P 0.08165(16) 0.06488(16) 0.34196(10) 0.0493(5) Uani 1 1 d . . .
P4 P 0.16735(15) -0.13908(16) 0.24578(10) 0.0457(5) Uani 1 1 d . . .
F11 F 0.619(2) -0.1454(17) 0.2717(9) 0.398(7) Uani 1 1 d . . .
F12 F 0.629(2) -0.3011(16) 0.3995(8) 0.349(14) Uani 1 1 d . . .
F13 F 0.7362(9) -0.3194(17) 0.3035(11) 0.364(16) Uani 1 1 d . . .
F14 F 0.5211(9) -0.1411(13) 0.3700(9) 0.265(10) Uani 1 1 d . . .
F15 F 0.6970(9) -0.1744(11) 0.3704(7) 0.208(6) Uani 1 1 d . . .
F16 F 0.5625(8) -0.2745(8) 0.2924(5) 0.165(4) Uani 1 1 d . . .
O1 O 0.575(2) 0.4204(15) 0.5017(12) 0.316(14) Uani 1 1 d . . .
O2 O 0.2741(17) 0.491(2) 0.4100(13) 0.179(13) Uani 0.50 1 d PD . .
O3 O 0.041(5) 0.424(6) 0.020(3) 0.42(2) Uani 0.50 1 d P . .
C04 C 0.207(4) 0.487(6) 0.462(3) 0.34(5) Uani 0.50 1 d PD . .
N1 N 0.5110(5) 0.0871(5) 0.2060(3) 0.0468(16) Uani 1 1 d . . .
N2 N 0.2884(5) -0.0314(5) 0.2766(4) 0.0546(18) Uani 1 1 d . . .
N3 N 0.3773(8) 0.0421(9) 0.2053(4) 0.105(4) Uani 1 1 d . . .
C01 C 0.0586(13) 0.2861(15) -0.1478(6) 0.253(15) Uani 1 1 d D . .
H01A H 0.1036 0.3149 -0.1625 0.304 Uiso 1 1 calc R . .
H01B H 0.0579 0.2481 -0.1809 0.304 Uiso 1 1 calc R . .
C1 C 0.4512(7) 0.0615(7) 0.2110(4) 0.054(2) Uani 1 1 d . . .
C02 C 0.6985(16) -0.397(2) 0.1255(17) 0.17(2) Uani 0.50 1 d PD . .
H02A H 0.6554 -0.4054 0.1605 0.204 Uiso 0.50 1 calc PR . .
H02B H 0.6906 -0.4233 0.0887 0.204 Uiso 0.50 1 calc PR . .
C2 C 0.3357(7) 0.0009(7) 0.2476(4) 0.060(2) Uani 1 1 d . . .
C03 C 0.8852(18) 0.447(3) 0.3722(15) 0.40(7) Uani 0.50 1 d PD . .
H03A H 0.8220 0.4993 0.3786 0.476 Uiso 0.50 1 calc PR . .
H03B H 0.8828 0.3869 0.3887 0.476 Uiso 0.50 1 calc PR . .
C11 C 0.6032(6) 0.1088(6) 0.0402(4) 0.050(2) Uani 1 1 d . . .
C12 C 0.6225(6) 0.0131(7) 0.0570(4) 0.057(2) Uani 1 1 d . . .
H12A H 0.6310 -0.0096 0.0984 0.068 Uiso 1 1 calc R . .
C13 C 0.6290(7) -0.0481(8) 0.0114(5) 0.070(3) Uani 1 1 d . . .
H13A H 0.6433 -0.1122 0.0219 0.084 Uiso 1 1 calc R . .
C14 C 0.6138(8) -0.0127(9) -0.0497(5) 0.079(3) Uani 1 1 d . . .
H14A H 0.6172 -0.0534 -0.0799 0.094 Uiso 1 1 calc R . .
C15 C 0.5940(7) 0.0812(9) -0.0666(5) 0.070(3) Uani 1 1 d . . .
H15A H 0.5842 0.1039 -0.1079 0.084 Uiso 1 1 calc R . .
C16 C 0.5888(7) 0.1419(7) -0.0216(4) 0.061(2) Uani 1 1 d . . .
H16A H 0.5754 0.2056 -0.0329 0.073 Uiso 1 1 calc R . .
C21 C 0.6842(6) 0.2389(6) 0.0674(4) 0.050(2) Uani 1 1 d . . .
C22 C 0.7586(7) 0.1932(7) 0.0224(4) 0.061(2) Uani 1 1 d . . .
H22A H 0.7610 0.1400 0.0041 0.074 Uiso 1 1 calc R . .
C23 C 0.8299(8) 0.2262(9) 0.0044(5) 0.078(3) Uani 1 1 d . . .
H23A H 0.8805 0.1941 -0.0254 0.093 Uiso 1 1 calc R . .
C24 C 0.8272(9) 0.3045(10) 0.0296(6) 0.080(3) Uani 1 1 d . . .
H24A H 0.8747 0.3268 0.0164 0.097 Uiso 1 1 calc R . .
C25 C 0.7540(9) 0.3505(8) 0.0745(6) 0.078(3) Uani 1 1 d . . .
H25A H 0.7522 0.4040 0.0920 0.094 Uiso 1 1 calc R . .
C26 C 0.6815(7) 0.3180(7) 0.0945(4) 0.062(2) Uani 1 1 d . . .
H26A H 0.6324 0.3490 0.1255 0.075 Uiso 1 1 calc R . .
C31 C 0.4767(7) 0.2874(6) 0.0811(4) 0.054(2) Uani 1 1 d . . .
C32 C 0.3960(7) 0.2699(7) 0.0964(5) 0.063(2) Uani 1 1 d . . .
H32A H 0.4005 0.2143 0.1196 0.075 Uiso 1 1 calc R . .
C33 C 0.3084(8) 0.3334(10) 0.0778(6) 0.087(3) Uani 1 1 d . . .
H33A H 0.2543 0.3198 0.0877 0.104 Uiso 1 1 calc R . .
C34 C 0.3000(9) 0.4175(9) 0.0445(6) 0.090(4) Uani 1 1 d . . .
H34A H 0.2404 0.4608 0.0324 0.108 Uiso 1 1 calc R . .
C35 C 0.3795(9) 0.4361(8) 0.0297(5) 0.083(3) Uani 1 1 d . . .
H35A H 0.3743 0.4925 0.0074 0.100 Uiso 1 1 calc R . .
C36 C 0.4687(8) 0.3716(7) 0.0475(5) 0.066(3) Uani 1 1 d . . .
H36A H 0.5229 0.3848 0.0370 0.079 Uiso 1 1 calc R . .
C41 C 0.4111(6) 0.3193(6) 0.2521(4) 0.052(2) Uani 1 1 d . . .
C42 C 0.3398(7) 0.2916(7) 0.2829(5) 0.063(3) Uani 1 1 d . . .
H42A H 0.3575 0.2363 0.3088 0.076 Uiso 1 1 calc R . .
C43 C 0.2433(8) 0.3457(8) 0.2753(6) 0.083(3) Uani 1 1 d . . .
H43A H 0.1968 0.3263 0.2960 0.100 Uiso 1 1 calc R . .
C44 C 0.2151(8) 0.4281(8) 0.2373(6) 0.083(3) Uani 1 1 d . . .
H44A H 0.1501 0.4641 0.2321 0.100 Uiso 1 1 calc R . .
C45 C 0.2850(9) 0.4562(8) 0.2071(6) 0.082(3) Uani 1 1 d . . .
H45A H 0.2669 0.5123 0.1820 0.099 Uiso 1 1 calc R . .
C46 C 0.3822(7) 0.4011(7) 0.2139(5) 0.063(2) Uani 1 1 d . . .
H46A H 0.4286 0.4199 0.1922 0.076 Uiso 1 1 calc R . .
C51 C 0.5822(7) 0.3412(6) 0.2691(4) 0.051(2) Uani 1 1 d . . .
C52 C 0.6778(7) 0.3236(7) 0.2508(4) 0.061(2) Uani 1 1 d . . .
H52A H 0.7193 0.2664 0.2327 0.073 Uiso 1 1 calc R . .
C53 C 0.7121(9) 0.3919(9) 0.2597(6) 0.082(3) Uani 1 1 d . . .
H53A H 0.7766 0.3791 0.2471 0.099 Uiso 1 1 calc R . .
C54 C 0.6547(10) 0.4756(9) 0.2856(6) 0.089(4) Uani 1 1 d . . .
H54A H 0.6797 0.5192 0.2918 0.107 Uiso 1 1 calc R . .
C55 C 0.5582(11) 0.4963(8) 0.3031(6) 0.091(4) Uani 1 1 d . . .
H55A H 0.5175 0.5549 0.3196 0.110 Uiso 1 1 calc R . .
C56 C 0.5216(8) 0.4288(7) 0.2959(5) 0.070(3) Uani 1 1 d . . .
H56A H 0.4570 0.4421 0.3088 0.084 Uiso 1 1 calc R . .
C61 C 0.5283(6) 0.2033(6) 0.3459(4) 0.051(2) Uani 1 1 d . . .
C62 C 0.5188(7) 0.2571(7) 0.3965(4) 0.063(2) Uani 1 1 d . . .
H62A H 0.5215 0.3164 0.3892 0.075 Uiso 1 1 calc R . .
C63 C 0.5053(8) 0.2241(8) 0.4578(5) 0.078(3) Uani 1 1 d . . .
H63A H 0.4979 0.2616 0.4911 0.093 Uiso 1 1 calc R . .
C64 C 0.5029(9) 0.1361(9) 0.4691(5) 0.088(4) Uani 1 1 d . . .
H64A H 0.4943 0.1133 0.5101 0.106 Uiso 1 1 calc R . .
C65 C 0.5133(9) 0.0815(8) 0.4191(5) 0.083(3) Uani 1 1 d . . .
H65A H 0.5118 0.0217 0.4266 0.100 Uiso 1 1 calc R . .
C66 C 0.5260(8) 0.1143(7) 0.3584(5) 0.065(3) Uani 1 1 d . . .
H66A H 0.5331 0.0766 0.3253 0.078 Uiso 1 1 calc R . .
C71 C 0.0605(7) 0.1455(6) 0.2719(4) 0.054(2) Uani 1 1 d . . .
C72 C -0.0141(7) 0.1572(7) 0.2351(4) 0.059(2) Uani 1 1 d . . .
H72A H -0.0534 0.1249 0.2477 0.070 Uiso 1 1 calc R . .
C73 C -0.0301(9) 0.2155(8) 0.1810(5) 0.078(3) Uani 1 1 d . . .
H73A H -0.0792 0.2223 0.1573 0.093 Uiso 1 1 calc R . .
C74 C 0.0281(11) 0.2630(9) 0.1630(6) 0.093(4) Uani 1 1 d . . .
H74A H 0.0175 0.3027 0.1269 0.112 Uiso 1 1 calc R . .
C75 C 0.1018(11) 0.2532(9) 0.1973(6) 0.097(4) Uani 1 1 d . . .
H75A H 0.1404 0.2860 0.1843 0.116 Uiso 1 1 calc R . .
C76 C 0.1181(8) 0.1932(8) 0.2522(5) 0.074(3) Uani 1 1 d . . .
H76A H 0.1682 0.1858 0.2752 0.089 Uiso 1 1 calc R . .
C81 C -0.0420(7) 0.0808(7) 0.3709(4) 0.056(2) Uani 1 1 d . . .
C82 C -0.1196(7) 0.1714(7) 0.3717(4) 0.064(3) Uani 1 1 d . . .
H82A H -0.1080 0.2245 0.3566 0.077 Uiso 1 1 calc R . .
C83 C -0.2125(7) 0.1840(9) 0.3941(5) 0.074(3) Uani 1 1 d . . .
H83A H -0.2629 0.2446 0.3948 0.089 Uiso 1 1 calc R . .
C84 C -0.2292(8) 0.1026(9) 0.4159(4) 0.076(3) Uani 1 1 d . . .
H84A H -0.2916 0.1095 0.4307 0.091 Uiso 1 1 calc R . .
C85 C -0.1560(7) 0.0149(9) 0.4156(5) 0.072(3) Uani 1 1 d . . .
H85A H -0.1679 -0.0384 0.4300 0.086 Uiso 1 1 calc R . .
C86 C -0.0626(7) 0.0041(7) 0.3937(4) 0.060(2) Uani 1 1 d . . .
H86A H -0.0126 -0.0567 0.3945 0.072 Uiso 1 1 calc R . .
C91 C 0.1087(7) 0.1291(7) 0.3993(4) 0.058(2) Uani 1 1 d . . .
C92 C 0.0445(8) 0.1756(7) 0.4494(5) 0.070(3) Uani 1 1 d . . .
H92A H -0.0179 0.1785 0.4536 0.084 Uiso 1 1 calc R . .
C93 C 0.0705(10) 0.2179(9) 0.4931(5) 0.086(3) Uani 1 1 d . . .
H93A H 0.0259 0.2482 0.5264 0.103 Uiso 1 1 calc R . .
C94 C 0.1625(11) 0.2153(10) 0.4875(6) 0.095(4) Uani 1 1 d . . .
H94A H 0.1799 0.2438 0.5170 0.114 Uiso 1 1 calc R . .
C95 C 0.2277(10) 0.1706(10) 0.4387(6) 0.095(4) Uani 1 1 d . . .
H95A H 0.2895 0.1691 0.4345 0.114 Uiso 1 1 calc R . .
C96 C 0.2014(9) 0.1270(9) 0.3949(5) 0.080(3) Uani 1 1 d . . .
H96A H 0.2467 0.0958 0.3622 0.096 Uiso 1 1 calc R . .
C101 C 0.1185(6) -0.0619(6) 0.1763(4) 0.048(2) Uani 1 1 d . . .
C102 C 0.1695(7) -0.0108(7) 0.1477(4) 0.057(2) Uani 1 1 d . . .
H10A H 0.2216 -0.0117 0.1659 0.069 Uiso 1 1 calc R . .
C103 C 0.1435(7) 0.0421(8) 0.0916(5) 0.071(3) Uani 1 1 d . . .
H10B H 0.1795 0.0747 0.0720 0.085 Uiso 1 1 calc R . .
C104 C 0.0649(7) 0.0465(8) 0.0649(5) 0.069(3) Uani 1 1 d . . .
H10C H 0.0474 0.0825 0.0277 0.083 Uiso 1 1 calc R . .
C105 C 0.0127(7) -0.0027(8) 0.0935(4) 0.067(3) Uani 1 1 d . . .
H10D H -0.0409 0.0009 0.0757 0.081 Uiso 1 1 calc R . .
C106 C 0.0387(7) -0.0582(7) 0.1491(4) 0.063(2) Uani 1 1 d . . .
H10E H 0.0035 -0.0923 0.1677 0.075 Uiso 1 1 calc R . .
C111 C 0.0882(6) -0.2017(6) 0.2695(4) 0.048(2) Uani 1 1 d . . .
C112 C 0.1262(7) -0.2996(7) 0.2821(5) 0.063(2) Uani 1 1 d . . .
H11A H 0.1921 -0.3360 0.2730 0.076 Uiso 1 1 calc R . .
C113 C 0.0666(8) -0.3438(7) 0.3083(6) 0.078(3) Uani 1 1 d . . .
H11B H 0.0926 -0.4097 0.3158 0.093 Uiso 1 1 calc R . .
C114 C -0.0299(9) -0.2913(8) 0.3231(5) 0.081(3) Uani 1 1 d . . .
H11C H -0.0691 -0.3213 0.3414 0.098 Uiso 1 1 calc R . .
C115 C -0.0696(7) -0.1927(8) 0.3106(5) 0.067(3) Uani 1 1 d . . .
H11D H -0.1356 -0.1568 0.3194 0.081 Uiso 1 1 calc R . .
C116 C -0.0106(6) -0.1491(7) 0.2853(4) 0.054(2) Uani 1 1 d . . .
H11E H -0.0369 -0.0830 0.2785 0.065 Uiso 1 1 calc R . .
C121 C 0.2739(6) -0.2309(6) 0.2028(4) 0.052(2) Uani 1 1 d . . .
C122 C 0.3656(7) -0.2524(7) 0.2167(5) 0.066(3) Uani 1 1 d . . .
H12B H 0.3751 -0.2207 0.2480 0.079 Uiso 1 1 calc R . .
C123 C 0.4457(8) -0.3223(9) 0.1835(6) 0.088(4) Uani 1 1 d . . .
H12C H 0.5077 -0.3389 0.1943 0.106 Uiso 1 1 calc R . .
C124 C 0.4323(9) -0.3652(8) 0.1361(6) 0.085(4) Uani 1 1 d . . .
H12D H 0.4852 -0.4107 0.1137 0.103 Uiso 1 1 calc R . .
C125 C 0.3391(10) -0.3411(8) 0.1207(5) 0.084(3) Uani 1 1 d . . .
H12E H 0.3303 -0.3711 0.0881 0.100 Uiso 1 1 calc R . .
C126 C 0.2608(7) -0.2743(7) 0.1526(5) 0.067(3) Uani 1 1 d . . .
H12F H 0.1991 -0.2576 0.1412 0.080 Uiso 1 1 calc R . .
C131 C 0.7249(7) 0.0044(6) 0.2610(5) 0.061(2) Uani 1 1 d . . .
H13B H 0.7039 -0.0203 0.3012 0.073 Uiso 1 1 calc R . .
C132 C 0.7549(6) 0.0810(6) 0.2523(4) 0.056(2) Uani 1 1 d . . .
H13C H 0.7585 0.1176 0.2858 0.067 Uiso 1 1 calc R . .
C133 C 0.7832(6) 0.0923(7) 0.1879(4) 0.055(2) Uani 1 1 d . . .
H13D H 0.8117 0.1361 0.1688 0.066 Uiso 1 1 calc R . .
C134 C 0.7726(6) 0.0189(6) 0.1569(4) 0.054(2) Uani 1 1 d . . .
H13E H 0.7901 0.0065 0.1121 0.065 Uiso 1 1 calc R . .
C135 C 0.7358(6) -0.0331(6) 0.2008(5) 0.057(2) Uani 1 1 d . . .
H13F H 0.7233 -0.0879 0.1924 0.068 Uiso 1 1 calc R . .
C136 C 0.2690(7) -0.2401(7) 0.3722(5) 0.069(3) Uani 1 1 d . . .
H13G H 0.2903 -0.2978 0.3484 0.083 Uiso 1 1 calc R . .
C137 C 0.3272(8) -0.1932(9) 0.3841(5) 0.079(3) Uani 1 1 d . . .
H13H H 0.3959 -0.2128 0.3695 0.095 Uiso 1 1 calc R . .
C138 C 0.2687(9) -0.1133(9) 0.4232(5) 0.078(3) Uani 1 1 d . . .
H13I H 0.2907 -0.0707 0.4410 0.093 Uiso 1 1 calc R . .
C139 C 0.1760(8) -0.1144(8) 0.4355(4) 0.069(3) Uani 1 1 d . . .
H13J H 0.1220 -0.0714 0.4630 0.082 Uiso 1 1 calc R . .
C140 C 0.1750(7) -0.1902(7) 0.4036(4) 0.064(3) Uani 1 1 d . . .
H14B H 0.1206 -0.2084 0.4057 0.077 Uiso 1 1 calc R . .

loop_
_atom_site_aniso_label
_atom_site_aniso_U_11
_atom_site_aniso_U_22
_atom_site_aniso_U_33
_atom_site_aniso_U_23
_atom_site_aniso_U_13
_atom_site_aniso_U_12
Sb1 0.0797(5) 0.0712(5) 0.0964(6) -0.0128(4) 0.0005(4) -0.0392(4)
Ru1 0.0389(4) 0.0370(4) 0.0431(4) 0.0006(3) -0.0025(3) -0.0183(3)
Ru2 0.0422(4) 0.0569(4) 0.0439(4) 0.0033(3) -0.0061(3) -0.0261(3)
Cl1 0.264(11) 0.395(16) 0.266(11) 0.046(11) -0.068(9) -0.092(11)
Cl2 0.339(13) 0.177(7) 0.283(11) 0.001(7) 0.020(9) -0.069(8)
Cl3 0.34(3) 0.53(5) 0.26(2) 0.16(3) -0.06(2) -0.19(3)
Cl4 0.41(3) 0.30(2) 0.45(4) -0.04(2) -0.01(3) -0.28(3)
Cl5 0.172(16) 0.46(4) 0.79(6) -0.43(4) 0.17(3) -0.14(2)
Cl6 0.33(3) 0.34(3) 0.61(5) 0.33(4) -0.18(3) -0.15(2)
P1 0.0452(12) 0.0435(12) 0.0457(12) 0.0001(9) -0.0037(9) -0.0221(10)
P2 0.0493(12) 0.0422(12) 0.0440(12) -0.0017(9) -0.0017(9) -0.0218(10)
P3 0.0507(13) 0.0544(13) 0.0491(13) -0.0047(10) -0.0044(10) -0.0277(11)
P4 0.0405(12) 0.0485(12) 0.0504(12) -0.0012(10) -0.0037(9) -0.0210(10)
F11 0.77(2) 0.428(13) 0.252(18) 0.200(17) -0.19(2) -0.504
F12 0.61(4) 0.32(2) 0.179(14) 0.083(15) -0.05(2) -0.26(3)
F13 0.103(9) 0.46(3) 0.43(3) -0.31(3) -0.034(12) 0.041(13)
F14 0.132(9) 0.32(2) 0.36(2) -0.232(18) 0.012(11) -0.077(11)
F15 0.164(10) 0.279(15) 0.250(14) -0.081(12) -0.033(9) -0.141(11)
F16 0.180(10) 0.172(9) 0.193(10) -0.071(8) -0.010(8) -0.111(8)
O1 0.51(4) 0.24(2) 0.30(3) 0.014(19) -0.19(3) -0.21(3)
O2 0.096(16) 0.21(3) 0.14(2) -0.034(19) -0.035(15) 0.033(17)
O3 0.50(4) 0.72(7) 0.29(6) 0.21(6) -0.14(5) -0.501
C04 0.27(8) 0.40(10) 0.16(5) 0.11(6) 0.00(5) 0.03(7)
N1 0.044(4) 0.050(4) 0.048(4) -0.003(3) 0.002(3) -0.023(4)
N2 0.050(4) 0.063(5) 0.057(4) 0.003(4) -0.009(4) -0.030(4)
N3 0.127(9) 0.197(12) 0.054(5) 0.033(6) -0.025(5) -0.132(9)
C01 0.28(4) 0.19(3) 0.22(3) -0.04(2) -0.07(3) -0.01(3)
C1 0.057(6) 0.074(6) 0.043(5) 0.000(4) -0.002(4) -0.042(5)
C02 0.12(3) 0.21(4) 0.21(4) -0.16(4) 0.10(3) -0.10(3)
C2 0.056(6) 0.085(7) 0.056(6) -0.012(5) -0.007(5) -0.043(6)
C03 0.33(8) 0.15(4) 0.58(14) -0.16(6) -0.36(10) 0.16(5)
C11 0.047(5) 0.056(5) 0.052(5) -0.012(4) 0.001(4) -0.025(4)
C12 0.055(5) 0.064(6) 0.056(5) -0.015(5) -0.001(4) -0.028(5)
C13 0.066(7) 0.067(6) 0.081(8) -0.026(6) 0.010(5) -0.031(5)
C14 0.075(7) 0.110(10) 0.070(7) -0.037(7) 0.010(6) -0.055(7)
C15 0.068(7) 0.094(8) 0.050(6) -0.012(5) -0.004(5) -0.034(6)
C16 0.064(6) 0.068(6) 0.056(6) -0.006(5) -0.006(5) -0.031(5)
C21 0.059(5) 0.052(5) 0.042(5) 0.010(4) -0.011(4) -0.028(4)
C22 0.064(6) 0.070(6) 0.054(5) 0.006(5) 0.000(5) -0.034(5)
C23 0.065(7) 0.103(9) 0.072(7) 0.009(6) -0.004(5) -0.046(7)
C24 0.077(8) 0.107(9) 0.076(7) 0.027(7) -0.013(6) -0.062(7)
C25 0.104(9) 0.077(7) 0.087(8) 0.033(6) -0.044(7) -0.066(7)
C26 0.075(7) 0.058(6) 0.060(6) 0.009(5) -0.009(5) -0.034(5)
C31 0.063(6) 0.051(5) 0.041(5) -0.003(4) -0.008(4) -0.016(4)
C32 0.048(6) 0.065(6) 0.073(6) 0.003(5) -0.007(5) -0.023(5)
C33 0.050(6) 0.112(10) 0.095(8) 0.006(7) -0.013(6) -0.030(7)
C34 0.070(8) 0.087(9) 0.089(8) 0.006(7) -0.020(6) -0.006(7)
C35 0.094(9) 0.065(7) 0.071(7) 0.013(5) -0.019(6) -0.014(7)
C36 0.069(7) 0.054(6) 0.067(6) 0.003(5) -0.010(5) -0.019(5)
C41 0.047(5) 0.046(5) 0.059(5) -0.013(4) 0.002(4) -0.016(4)
C42 0.049(6) 0.049(5) 0.087(7) -0.015(5) -0.004(5) -0.013(5)
C43 0.063(7) 0.068(7) 0.125(10) -0.026(7) 0.007(6) -0.034(6)
C44 0.063(7) 0.068(7) 0.115(10) -0.023(7) -0.014(7) -0.017(6)
C45 0.087(9) 0.054(6) 0.090(8) 0.000(5) -0.014(7) -0.013(6)
C46 0.058(6) 0.055(6) 0.069(6) -0.005(5) -0.007(5) -0.014(5)
C51 0.073(6) 0.048(5) 0.040(4) -0.003(4) -0.006(4) -0.033(5)
C52 0.068(6) 0.060(6) 0.061(6) -0.005(4) -0.001(5) -0.035(5)
C53 0.091(8) 0.088(8) 0.096(8) -0.003(7) -0.013(7) -0.064(7)
C54 0.113(10) 0.080(8) 0.103(9) -0.009(7) -0.015(8) -0.066(8)
C55 0.127(12) 0.052(6) 0.107(9) -0.010(6) -0.018(8) -0.045(7)
C56 0.075(7) 0.060(6) 0.078(7) -0.012(5) -0.003(5) -0.030(5)
C61 0.055(5) 0.051(5) 0.045(5) -0.003(4) 0.001(4) -0.022(4)
C62 0.073(7) 0.058(6) 0.054(6) 0.000(4) 0.000(5) -0.027(5)
C63 0.088(8) 0.081(8) 0.053(6) -0.010(5) 0.005(5) -0.026(6)
C64 0.114(10) 0.089(8) 0.051(6) 0.007(6) 0.017(6) -0.041(7)
C65 0.122(10) 0.062(6) 0.065(7) 0.011(5) 0.020(6) -0.049(7)
C66 0.085(7) 0.052(6) 0.061(6) 0.000(4) 0.006(5) -0.036(5)
C71 0.059(6) 0.049(5) 0.057(5) -0.008(4) -0.004(4) -0.025(4)
C72 0.058(6) 0.060(6) 0.059(6) 0.001(5) -0.005(5) -0.027(5)
C73 0.084(8) 0.076(7) 0.073(7) 0.003(6) -0.018(6) -0.031(6)
C74 0.126(11) 0.077(8) 0.078(8) 0.017(6) -0.022(8) -0.042(8)
C75 0.124(11) 0.099(9) 0.094(9) 0.018(7) -0.016(8) -0.075(9)
C76 0.089(8) 0.073(7) 0.076(7) 0.007(6) -0.023(6) -0.046(6)
C81 0.053(5) 0.060(6) 0.056(5) -0.012(4) -0.006(4) -0.024(5)
C82 0.070(7) 0.063(6) 0.062(6) -0.009(5) -0.003(5) -0.029(5)
C83 0.046(6) 0.097(8) 0.062(6) -0.013(6) -0.008(5) -0.010(6)
C84 0.062(7) 0.116(10) 0.046(6) -0.003(6) -0.007(5) -0.033(7)
C85 0.052(6) 0.095(8) 0.067(6) 0.002(6) -0.005(5) -0.031(6)
C86 0.054(6) 0.072(6) 0.057(5) -0.009(5) -0.006(4) -0.027(5)
C91 0.069(6) 0.063(6) 0.054(5) -0.009(4) -0.007(5) -0.036(5)
C92 0.085(7) 0.068(6) 0.065(6) -0.009(5) -0.005(6) -0.039(6)
C93 0.110(10) 0.097(9) 0.065(7) -0.023(6) -0.004(6) -0.054(8)
C94 0.139(12) 0.106(10) 0.074(8) -0.015(7) -0.021(8) -0.078(9)
C95 0.102(9) 0.126(11) 0.093(9) -0.029(8) -0.009(7) -0.077(9)
C96 0.086(8) 0.100(9) 0.072(7) -0.028(6) 0.002(6) -0.054(7)
C101 0.045(5) 0.051(5) 0.049(5) -0.012(4) 0.000(4) -0.019(4)
C102 0.050(5) 0.068(6) 0.058(6) 0.009(5) -0.012(4) -0.029(5)
C103 0.065(7) 0.082(7) 0.067(6) 0.008(5) -0.006(5) -0.034(6)
C104 0.068(7) 0.083(7) 0.050(5) 0.011(5) -0.014(5) -0.027(6)
C105 0.048(5) 0.098(8) 0.055(6) 0.002(5) -0.022(5) -0.026(5)
C106 0.056(6) 0.076(6) 0.062(6) -0.006(5) -0.014(5) -0.029(5)
C111 0.048(5) 0.051(5) 0.053(5) -0.004(4) -0.005(4) -0.027(4)
C112 0.053(6) 0.057(6) 0.077(7) -0.005(5) 0.001(5) -0.023(5)
C113 0.067(7) 0.050(6) 0.114(9) 0.001(6) 0.002(6) -0.027(5)
C114 0.087(8) 0.085(8) 0.093(8) 0.000(6) 0.009(6) -0.062(7)
C115 0.053(6) 0.072(7) 0.077(7) -0.005(5) 0.000(5) -0.029(5)
C116 0.048(5) 0.058(5) 0.061(5) -0.002(4) -0.002(4) -0.027(5)
C121 0.052(5) 0.045(5) 0.057(5) 0.001(4) -0.002(4) -0.020(4)
C122 0.048(6) 0.073(7) 0.065(6) 0.002(5) 0.000(5) -0.016(5)
C123 0.057(7) 0.097(9) 0.077(8) 0.000(7) -0.002(6) -0.001(6)
C124 0.082(9) 0.070(7) 0.074(8) -0.012(6) 0.025(6) -0.010(6)
C125 0.096(9) 0.071(7) 0.076(7) -0.025(6) 0.014(7) -0.029(7)
C126 0.061(6) 0.063(6) 0.071(6) -0.009(5) 0.001(5) -0.021(5)
C131 0.059(6) 0.049(5) 0.067(6) 0.016(5) -0.014(5) -0.017(5)
C132 0.050(5) 0.048(5) 0.060(6) 0.004(4) -0.022(4) -0.007(4)
C133 0.047(5) 0.062(6) 0.064(6) 0.008(4) -0.018(4) -0.027(4)
C134 0.031(4) 0.060(6) 0.063(6) -0.003(4) -0.005(4) -0.011(4)
C135 0.052(5) 0.034(4) 0.081(7) 0.001(4) -0.010(5) -0.015(4)
C136 0.065(7) 0.062(6) 0.073(7) 0.016(5) -0.009(5) -0.023(5)
C137 0.054(6) 0.102(9) 0.075(7) 0.028(7) -0.024(5) -0.027(6)
C138 0.089(8) 0.100(9) 0.059(6) 0.021(6) -0.031(6) -0.053(7)
C139 0.072(7) 0.091(8) 0.044(5) 0.011(5) -0.010(5) -0.036(6)
C140 0.062(6) 0.077(7) 0.055(6) 0.020(5) -0.005(5) -0.035(5)

loop_
_atom_type_symbol
_atom_type_description
_atom_type_scat_dispersion_real
_atom_type_scat_dispersion_imag
_atom_type_scat_source
C C 0.0033 0.0016 'International Tables Vol C Tables 4.2.6.8 and 6.1.1.4'
H H 0.0000 0.0000 'International Tables Vol C Tables 4.2.6.8 and 6.1.1.4'
N N 0.0061 0.0033 'International Tables Vol C Tables 4.2.6.8 and 6.1.1.4'
F F 0.0171 0.0103 'International Tables Vol C Tables 4.2.6.8 and 6.1.1.4'
P P 0.1023 0.0942 'International Tables Vol C Tables 4.2.6.8 and 6.1.1.4'
Cl Cl 0.1484 0.1585 'International Tables Vol C Tables 4.2.6.8 and 6.1.1.4'
Ru Ru -1.2594 0.8363 'International Tables Vol C Tables 4.2.6.8 and 6.1.1.4'
Sb Sb -0.5866 1.5461 'International Tables Vol C Tables 4.2.6.8 and 6.1.1.4'
O O 0.0106 0.0060 'International Tables Vol C Tables 4.2.6.8 and 6.1.1.4'

loop_
_geom_angle_atom_site_label_1
_geom_angle_atom_site_label_2
_geom_angle_atom_site_label_3
_geom_angle
_geom_angle_site_symmetry_1
_geom_angle_site_symmetry_3
_geom_angle_publ_flag
F13 Sb1 F11 99.5(14) . . ?
F13 Sb1 F12 89.1(13) . . ?
F11 Sb1 F12 171.3(15) . . ?
F13 Sb1 F14 174.2(13) . . ?
F11 Sb1 F14 86.2(13) . . ?
F12 Sb1 F14 85.1(11) . . ?
F13 Sb1 F15 93.6(7) . . ?
F11 Sb1 F15 88.9(8) . . ?
F12 Sb1 F15 91.6(9) . . ?
F14 Sb1 F15 87.4(6) . . ?
F13 Sb1 F16 89.0(7) . . ?
F11 Sb1 F16 87.5(7) . . ?
F12 Sb1 F16 91.6(9) . . ?
F14 Sb1 F16 90.3(5) . . ?
F15 Sb1 F16 175.8(6) . . ?
N1 Ru1 C133 156.7(3) . . ?
N1 Ru1 C132 135.8(3) . . ?
C133 Ru1 C132 37.6(3) . . ?
N1 Ru1 C134 120.3(3) . . ?
C133 Ru1 C134 38.3(3) . . ?
C132 Ru1 C134 62.4(3) . . ?
N1 Ru1 C131 100.9(3) . . ?
C133 Ru1 C131 63.1(3) . . ?
C132 Ru1 C131 37.6(3) . . ?
C134 Ru1 C131 61.8(4) . . ?
N1 Ru1 C135 93.7(3) . . ?
C133 Ru1 C135 63.2(3) . . ?
C132 Ru1 C135 62.7(3) . . ?
C134 Ru1 C135 36.5(3) . . ?
C131 Ru1 C135 37.4(3) . . ?
N1 Ru1 P1 89.73(19) . . ?
C133 Ru1 P1 97.5(2) . . ?
C132 Ru1 P1 133.6(3) . . ?
C134 Ru1 P1 89.6(2) . . ?
C131 Ru1 P1 151.1(3) . . ?
C135 Ru1 P1 115.9(3) . . ?
N1 Ru1 P2 88.17(19) . . ?
C133 Ru1 P2 111.8(3) . . ?
C132 Ru1 P2 90.8(2) . . ?
C134 Ru1 P2 149.9(2) . . ?
C131 Ru1 P2 105.9(3) . . ?
C135 Ru1 P2 142.9(3) . . ?
P1 Ru1 P2 101.15(8) . . ?
N2 Ru2 C140 156.0(3) . . ?
N2 Ru2 C139 135.9(3) . . ?
C140 Ru2 C139 37.7(4) . . ?
N2 Ru2 C138 100.8(4) . . ?
C140 Ru2 C138 63.3(4) . . ?
C139 Ru2 C138 37.5(4) . . ?
N2 Ru2 C137 93.9(3) . . ?
C140 Ru2 C137 62.4(4) . . ?
C139 Ru2 C137 62.4(4) . . ?
C138 Ru2 C137 38.1(4) . . ?
N2 Ru2 C136 120.4(3) . . ?
C140 Ru2 C136 37.5(4) . . ?
C139 Ru2 C136 62.7(4) . . ?
C138 Ru2 C136 63.3(4) . . ?
C137 Ru2 C136 37.1(4) . . ?
N2 Ru2 P3 88.4(2) . . ?
C140 Ru2 P3 111.8(3) . . ?
C139 Ru2 P3 89.2(3) . . ?
C138 Ru2 P3 102.9(4) . . ?
C137 Ru2 P3 140.7(4) . . ?
C136 Ru2 P3 149.0(3) . . ?
N2 Ru2 P4 90.1(2) . . ?
C140 Ru2 P4 97.9(3) . . ?
C139 Ru2 P4 133.4(3) . . ?
C138 Ru2 P4 153.6(3) . . ?
C137 Ru2 P4 118.0(4) . . ?
C136 Ru2 P4 90.4(3) . . ?
P3 Ru2 P4 101.25(8) . . ?
C21 P1 C31 104.6(4) . . ?
C21 P1 C11 103.5(4) . . ?
C31 P1 C11 96.8(4) . . ?
C21 P1 Ru1 109.4(3) . . ?
C31 P1 Ru1 125.5(3) . . ?
C11 P1 Ru1 114.4(3) . . ?
C41 P2 C51 102.2(4) . . ?
C41 P2 C61 101.1(4) . . ?
C51 P2 C61 102.8(4) . . ?
C41 P2 Ru1 119.4(3) . . ?
C51 P2 Ru1 119.0(3) . . ?
C61 P2 Ru1 109.8(3) . . ?
C71 P3 C81 101.1(4) . . ?
C71 P3 C91 104.0(4) . . ?
C81 P3 C91 102.1(4) . . ?
C71 P3 Ru2 118.6(3) . . ?
C81 P3 Ru2 119.5(3) . . ?
C91 P3 Ru2 109.4(3) . . ?
C111 P4 C101 105.6(4) . . ?
C111 P4 C121 102.6(4) . . ?
C101 P4 C121 96.7(4) . . ?
C111 P4 Ru2 110.2(3) . . ?
C101 P4 Ru2 125.3(3) . . ?
C121 P4 Ru2 113.5(3) . . ?
C1 N1 Ru1 174.2(7) . . ?
C2 N2 Ru2 177.0(7) . . ?
C2 N3 C1 127.2(9) . . ?
Cl1 C01 Cl2 111.1(4) . . ?
N1 C1 N3 167.7(10) . . ?
Cl4 C02 Cl3 104.1(14) . . ?
N2 C2 N3 167.7(10) . . ?
Cl6 C03 Cl5 92.0(14) . . ?
C16 C11 C12 119.3(8) . . ?
C16 C11 P1 120.0(7) . . ?
C12 C11 P1 120.7(7) . . ?
C13 C12 C11 119.7(9) . . ?
C14 C13 C12 119.4(10) . . ?
C15 C14 C13 121.4(10) . . ?
C14 C15 C16 119.3(10) . . ?
C15 C16 C11 120.8(10) . . ?
C22 C21 C26 119.4(9) . . ?
C22 C21 P1 122.6(7) . . ?
C26 C21 P1 117.6(7) . . ?
C21 C22 C23 120.2(10) . . ?
C24 C23 C22 121.0(11) . . ?
C23 C24 C25 119.5(10) . . ?
C24 C25 C26 120.9(11) . . ?
C21 C26 C25 118.9(10) . . ?
C32 C31 C36 119.1(9) . . ?
C32 C31 P1 117.7(7) . . ?
C36 C31 P1 122.9(8) . . ?
C31 C32 C33 120.7(10) . . ?
C32 C33 C34 120.4(11) . . ?
C35 C34 C33 119.3(11) . . ?
C34 C35 C36 120.7(11) . . ?
C35 C36 C31 119.8(10) . . ?
C46 C41 C42 118.0(9) . . ?
C46 C41 P2 121.6(7) . . ?
C42 C41 P2 120.4(7) . . ?
C43 C42 C41 120.6(10) . . ?
C44 C43 C42 120.9(11) . . ?
C43 C44 C45 118.8(11) . . ?
C44 C45 C46 120.4(11) . . ?
C41 C46 C45 121.2(10) . . ?
C52 C51 C56 118.4(8) . . ?
C52 C51 P2 120.3(7) . . ?
C56 C51 P2 121.1(7) . . ?
C51 C52 C53 119.8(10) . . ?
C54 C53 C52 122.1(11) . . ?
C53 C54 C55 119.4(10) . . ?
C54 C55 C56 120.1(11) . . ?
C55 C56 C51 120.1(11) . . ?
C66 C61 C62 118.0(8) . . ?
C66 C61 P2 119.4(7) . . ?
C62 C61 P2 122.6(7) . . ?
C63 C62 C61 121.3(9) . . ?
C64 C63 C62 119.8(10) . . ?
C63 C64 C65 119.4(9) . . ?
C66 C65 C64 120.9(10) . . ?
C65 C66 C61 120.6(9) . . ?
C76 C71 C72 118.2(9) . . ?
C76 C71 P3 121.4(7) . . ?
C72 C71 P3 120.3(7) . . ?
C73 C72 C71 121.6(9) . . ?
C74 C73 C72 118.6(11) . . ?
C73 C74 C75 121.6(11) . . ?
C74 C75 C76 119.5(11) . . ?
C71 C76 C75 120.4(10) . . ?
C86 C81 C82 116.9(9) . . ?
C86 C81 P3 121.3(7) . . ?
C82 C81 P3 121.8(7) . . ?
C83 C82 C81 122.1(10) . . ?
C82 C83 C84 118.3(10) . . ?
C85 C84 C83 120.8(10) . . ?
C84 C85 C86 119.9(11) . . ?
C81 C86 C85 122.0(10) . . ?
C92 C91 C96 116.7(9) . . ?
C92 C91 P3 124.3(8) . . ?
C96 C91 P3 118.9(7) . . ?
C93 C92 C91 121.9(11) . . ?
C92 C93 C94 120.2(11) . . ?
C95 C94 C93 119.7(11) . . ?
C94 C95 C96 119.9(12) . . ?
C95 C96 C91 121.6(11) . . ?
C102 C101 C106 119.2(8) . . ?
C102 C101 P4 116.4(6) . . ?
C106 C101 P4 124.2(7) . . ?
C101 C102 C103 120.4(9) . . ?
C104 C103 C102 120.6(9) . . ?
C105 C104 C103 119.5(9) . . ?
C104 C105 C106 121.1(9) . . ?
C105 C106 C101 119.2(9) . . ?
C112 C111 C116 118.2(8) . . ?
C112 C111 P4 121.2(7) . . ?
C116 C111 P4 119.8(6) . . ?
C111 C112 C113 120.4(9) . . ?
C114 C113 C112 120.6(10) . . ?
C113 C114 C115 119.9(9) . . ?
C116 C115 C114 119.5(9) . . ?
C115 C116 C111 121.4(9) . . ?
C122 C121 C126 119.4(9) . . ?
C122 C121 P4 121.0(7) . . ?
C126 C121 P4 119.4(7) . . ?
C121 C122 C123 120.2(11) . . ?
C124 C123 C122 119.9(11) . . ?
C123 C124 C125 119.8(10) . . ?
C126 C125 C124 121.0(11) . . ?
C125 C126 C121 119.4(10) . . ?
C132 C131 C135 107.7(8) . . ?
C132 C131 Ru1 70.1(5) . . ?
C135 C131 Ru1 71.7(5) . . ?
C133 C132 C131 108.9(8) . . ?
C133 C132 Ru1 70.7(5) . . ?
C131 C132 Ru1 72.3(5) . . ?
C132 C133 C134 106.3(8) . . ?
C132 C133 Ru1 71.7(5) . . ?
C134 C133 Ru1 72.0(5) . . ?
C135 C134 C133 109.4(8) . . ?
C135 C134 Ru1 72.5(5) . . ?
C133 C134 Ru1 69.7(5) . . ?
C134 C135 C131 107.7(8) . . ?
C134 C135 Ru1 71.0(5) . . ?
C131 C135 Ru1 70.9(5) . . ?
C137 C136 C140 107.3(10) . . ?
C137 C136 Ru2 71.3(6) . . ?
C140 C136 Ru2 69.7(5) . . ?
C136 C137 C138 108.6(10) . . ?
C136 C137 Ru2 71.6(6) . . ?
C138 C137 Ru2 70.1(6) . . ?
C139 C138 C137 106.5(10) . . ?
C139 C138 Ru2 70.8(5) . . ?
C137 C138 Ru2 71.8(6) . . ?
C138 C139 C140 109.1(10) . . ?
C138 C139 Ru2 71.7(6) . . ?
C140 C139 Ru2 71.1(5) . . ?
C139 C140 C136 108.4(9) . . ?
C139 C140 Ru2 71.3(5) . . ?
C136 C140 Ru2 72.8(5) . . ?

loop_
_geom_bond_atom_site_label_1
_geom_bond_atom_site_label_2
_geom_bond_distance
_geom_bond_site_symmetry_2
_geom_bond_publ_flag
Sb1 F13 1.709(12) . ?
Sb1 F11 1.715(13) . ?
Sb1 F12 1.740(15) . ?
Sb1 F14 1.813(12) . ?
Sb1 F15 1.839(9) . ?
Sb1 F16 1.845(9) . ?
Ru1 N1 2.073(7) . ?
Ru1 C133 2.186(8) . ?
Ru1 C132 2.198(8) . ?
Ru1 C134 2.215(8) . ?
Ru1 C131 2.226(9) . ?
Ru1 C135 2.236(8) . ?
Ru1 P1 2.328(2) . ?
Ru1 P2 2.343(2) . ?
Ru2 N2 2.077(8) . ?
Ru2 C140 2.195(9) . ?
Ru2 C139 2.198(9) . ?
Ru2 C138 2.210(10) . ?
Ru2 C137 2.233(10) . ?
Ru2 C136 2.237(10) . ?
Ru2 P3 2.330(2) . ?
Ru2 P4 2.332(2) . ?
Cl1 C01 1.762(5) . ?
Cl2 C01 1.763(5) . ?
Cl3 C02 1.760(5) . ?
Cl4 C02 1.759(5) . ?
Cl5 C03 1.766(5) . ?
Cl6 C03 1.764(5) . ?
P1 C21 1.846(8) . ?
P1 C31 1.848(9) . ?
P1 C11 1.852(8) . ?
P2 C41 1.824(9) . ?
P2 C51 1.844(8) . ?
P2 C61 1.856(8) . ?
P3 C71 1.830(9) . ?
P3 C81 1.833(9) . ?
P3 C91 1.842(9) . ?
P4 C111 1.840(8) . ?
P4 C101 1.848(9) . ?
P4 C121 1.853(9) . ?
O2 C04 1.430(5) . ?
N1 C1 1.129(10) . ?
N2 C2 1.133(11) . ?
N3 C2 1.307(13) . ?
N3 C1 1.311(13) . ?
C11 C16 1.389(13) . ?
C11 C12 1.399(13) . ?
C12 C13 1.393(13) . ?
C13 C14 1.383(16) . ?
C14 C15 1.372(16) . ?
C15 C16 1.383(14) . ?
C21 C22 1.377(13) . ?
C21 C26 1.386(13) . ?
C22 C23 1.385(14) . ?
C23 C24 1.354(16) . ?
C24 C25 1.368(17) . ?
C25 C26 1.403(14) . ?
C31 C32 1.366(13) . ?
C31 C36 1.390(13) . ?
C32 C33 1.373(14) . ?
C33 C34 1.384(17) . ?
C34 C35 1.356(17) . ?
C35 C36 1.389(15) . ?
C41 C46 1.375(13) . ?
C41 C42 1.398(13) . ?
C42 C43 1.383(14) . ?
C43 C44 1.379(17) . ?
C44 C45 1.380(16) . ?
C45 C46 1.391(15) . ?
C51 C52 1.381(13) . ?
C51 C56 1.405(13) . ?
C52 C53 1.397(14) . ?
C53 C54 1.345(17) . ?
C54 C55 1.381(18) . ?
C55 C56 1.403(15) . ?
C61 C66 1.386(12) . ?
C61 C62 1.389(13) . ?
C62 C63 1.386(14) . ?
C63 C64 1.371(16) . ?
C64 C65 1.383(16) . ?
C65 C66 1.373(14) . ?
C71 C76 1.372(13) . ?
C71 C72 1.417(13) . ?
C72 C73 1.382(14) . ?
C73 C74 1.371(17) . ?
C74 C75 1.379(17) . ?
C75 C76 1.409(16) . ?
C81 C86 1.378(13) . ?
C81 C82 1.405(13) . ?
C82 C83 1.378(14) . ?
C83 C84 1.409(16) . ?
C84 C85 1.347(15) . ?
C85 C86 1.390(13) . ?
C91 C92 1.386(14) . ?
C91 C96 1.398(14) . ?
C92 C93 1.381(15) . ?
C93 C94 1.383(17) . ?
C94 C95 1.364(18) . ?
C95 C96 1.397(15) . ?
C101 C102 1.380(12) . ?
C101 C106 1.403(12) . ?
C102 C103 1.395(13) . ?
C103 C104 1.376(14) . ?
C104 C105 1.372(14) . ?
C105 C106 1.402(13) . ?
C111 C112 1.385(12) . ?
C111 C116 1.397(12) . ?
C112 C113 1.387(14) . ?
C113 C114 1.364(15) . ?
C114 C115 1.395(15) . ?
C115 C116 1.368(13) . ?
C121 C122 1.370(13) . ?
C121 C126 1.405(13) . ?
C122 C123 1.407(14) . ?
C123 C124 1.351(17) . ?
C124 C125 1.396(17) . ?
C125 C126 1.360(14) . ?
C131 C132 1.426(13) . ?
C131 C135 1.431(13) . ?
C132 C133 1.412(13) . ?
C133 C134 1.444(13) . ?
C134 C135 1.394(13) . ?
C136 C137 1.424(15) . ?
C136 C140 1.426(14) . ?
C137 C138 1.450(17) . ?
C138 C139 1.417(15) . ?
C139 C140 1.418(15) . ?
